data_4324302
loop_
_publ_author_name
'Feng-Lei Yang'
'Jun Tao'
'Rong-Bin Huang'
'Lan-Sun Zheng'

_publ_contact_author_address
;
Department of Chemistry
Xiamen University
Xiamen 361005
P. R. China
;
_publ_contact_author_email taojun@xmu.edu.cn
_publ_contact_author_name 'Prof. Jun Tao'
_publ_contact_author_phone 86-592-2188138
_publ_section_title
;
 Temperature-Dependent in Situ Ligand Cyclization via C=C Coupling and
 Formation of a Spin-Crossover Iron(II) Coordination Polymer
;
_journal_name_full 'Inorganic Chemistry'
_journal_page_first 911
_journal_page_last 917
_journal_paper_doi 10.1021/ic101490a
_journal_volume 50
_journal_year 2011
_chemical_formula_sum 'C30 H28 Fe N10 S2'
_chemical_formula_weight 648.59
_chemical_name_systematic
; 

 ? 

;
_space_group_IT_number 15
_symmetry_cell_setting monoclinic
_symmetry_space_group_name_Hall '-C 2yc'
_symmetry_space_group_name_H-M 'C 1 2/c 1'
_atom_sites_solution_hydrogens geom
_atom_sites_solution_primary direct
_atom_sites_solution_secondary difmap
_audit_creation_method SHELXL-97
_cell_angle_alpha 90.00
_cell_angle_beta 96.432(4)
_cell_angle_gamma 90.00
_cell_formula_units_Z 4
_cell_length_a 19.7325(10)
_cell_length_b 9.7062(4)
_cell_length_c 16.4383(7)
_cell_measurement_reflns_used 2699
_cell_measurement_temperature 250(2)
_cell_measurement_theta_max 28.8596
_cell_measurement_theta_min 3.0560
_cell_volume 3128.6(2)
_computing_structure_refinement 'SHELXL-97 (Sheldrick, 1997)'
_computing_structure_solution 'SHELXS-97 (Sheldrick, 1990)'
_diffrn_ambient_temperature 250(2)
_diffrn_detector_area_resol_mean 16.1903
_diffrn_measured_fraction_theta_full 0.998
_diffrn_measured_fraction_theta_max 0.998
_diffrn_measurement_device_type 'Xcalibur, Sapphire3, Gemini ultra'
_diffrn_measurement_method '\w scans'
_diffrn_radiation_monochromator graphite
_diffrn_radiation_source 'fine-focus sealed tube'
_diffrn_radiation_type MoK\a
_diffrn_radiation_wavelength 0.71073
_diffrn_reflns_av_R_equivalents 0.0300
_diffrn_reflns_av_sigmaI/netI 0.0587
_diffrn_reflns_limit_h_max 15
_diffrn_reflns_limit_h_min -24
_diffrn_reflns_limit_k_max 11
_diffrn_reflns_limit_k_min -11
_diffrn_reflns_limit_l_max 20
_diffrn_reflns_limit_l_min -19
_diffrn_reflns_number 7235
_diffrn_reflns_theta_full 26.00
_diffrn_reflns_theta_max 26.00
_diffrn_reflns_theta_min 3.06
_diffrn_standards_number 8252
_exptl_absorpt_coefficient_mu 0.654
_exptl_absorpt_correction_T_max 0.8804
_exptl_absorpt_correction_T_min 0.7800
_exptl_absorpt_correction_type multi-scan
_exptl_crystal_density_diffrn 1.377
_exptl_crystal_F_000 1344
_exptl_crystal_size_max 0.40
_exptl_crystal_size_mid 0.30
_exptl_crystal_size_min 0.20
_refine_diff_density_max 0.331
_refine_diff_density_min -0.443
_refine_diff_density_rms 0.048
_refine_ls_extinction_method none
_refine_ls_goodness_of_fit_ref 0.967
_refine_ls_hydrogen_treatment constr
_refine_ls_matrix_type full
_refine_ls_number_parameters 195
_refine_ls_number_reflns 3074
_refine_ls_number_restraints 0
_refine_ls_restrained_S_all 0.967
_refine_ls_R_factor_all 0.0653
_refine_ls_R_factor_gt 0.0382
_refine_ls_shift/su_max 0.000
_refine_ls_shift/su_mean 0.000
_refine_ls_structure_factor_coef Fsqd
_refine_ls_weighting_details 'calc w=1/[\s^2^(Fo^2^)+(0.0379P)^2^+0.0000P] where P=(Fo^2^+2Fc^2^)/3'
_refine_ls_weighting_scheme calc
_refine_ls_wR_factor_gt 0.0821
_refine_ls_wR_factor_ref 0.0861
_reflns_number_gt 2031
_reflns_number_total 3074
_reflns_threshold_expression >2sigma(I)
_cod_data_source_file ic101490a_si_001_2.cif
_cod_data_source_block complex1-250K
_cod_database_code 4324302

loop_
_symmetry_equiv_pos_as_xyz
'x, y, z'
'-x, y, -z+1/2'
'x+1/2, y+1/2, z'
'-x+1/2, y+1/2, -z+1/2'
'-x, -y, -z'
'x, -y, z-1/2'
'-x+1/2, -y+1/2, -z'
'x+1/2, -y+1/2, z-1/2'

loop_
_atom_site_label
_atom_site_type_symbol
_atom_site_fract_x
_atom_site_fract_y
_atom_site_fract_z
_atom_site_U_iso_or_equiv
_atom_site_adp_type
_atom_site_occupancy
_atom_site_symmetry_multiplicity
_atom_site_calc_flag
_atom_site_refinement_flags
Fe1 Fe 0.5000 0.03524(4) 0.7500 0.02985(16) Uani 1 2 d S
C1 C 0.61601(14) -0.3176(2) 0.87549(14) 0.0391(7) Uani 1 1 d .
H1A H 0.6438 -0.3877 0.8594 0.047 Uiso 1 1 calc R
C2 C 0.58573(14) -0.2273(2) 0.81868(15) 0.0384(7) Uani 1 1 d .
H2B H 0.5941 -0.2382 0.7645 0.046 Uiso 1 1 calc R
C3 C 0.53566(14) -0.1103(2) 0.91595(14) 0.0414(7) Uani 1 1 d .
H3B H 0.5077 -0.0395 0.9307 0.050 Uiso 1 1 calc R
C4 C 0.56502(14) -0.1943(2) 0.97632(14) 0.0393(7) Uani 1 1 d .
H4B H 0.5580 -0.1776 1.0305 0.047 Uiso 1 1 calc R
C5 C 0.60520(13) -0.3045(2) 0.95767(14) 0.0333(6) Uani 1 1 d .
C6 C 0.63587(13) -0.3956(2) 1.02261(15) 0.0367(6) Uani 1 1 d .
C7 C 0.67902(19) -0.4139(3) 1.16644(18) 0.0754(11) Uani 1 1 d .
H7A H 0.6409 -0.4539 1.1905 0.091 Uiso 1 1 calc R
H7B H 0.7048 -0.3574 1.2076 0.091 Uiso 1 1 calc R
C8 C 0.72377(18) -0.5267(3) 1.13932(18) 0.0705(10) Uani 1 1 d .
H8A H 0.7645 -0.4866 1.1212 0.085 Uiso 1 1 calc R
H8B H 0.7376 -0.5872 1.1852 0.085 Uiso 1 1 calc R
C9 C 0.64532(13) -0.5340(3) 1.01512(14) 0.0353(6) Uani 1 1 d .
C10 C 0.61217(13) -0.6209(2) 0.94917(14) 0.0307(6) Uani 1 1 d .
C11 C 0.64549(14) -0.7363(2) 0.92268(15) 0.0404(6) Uani 1 1 d .
H11A H 0.6901 -0.7557 0.9443 0.048 Uiso 1 1 calc R
C12 C 0.61208(14) -0.8214(2) 0.86450(16) 0.0412(7) Uani 1 1 d .
H12A H 0.6359 -0.8967 0.8472 0.049 Uiso 1 1 calc R
C13 C 0.51613(13) -0.6920(2) 0.85639(14) 0.0328(6) Uani 1 1 d .
H13A H 0.4716 -0.6754 0.8336 0.039 Uiso 1 1 calc R
C14 C 0.54549(13) -0.6014(2) 0.91375(14) 0.0343(6) Uani 1 1 d .
H14A H 0.5206 -0.5262 0.9291 0.041 Uiso 1 1 calc R
N1 N 0.54453(11) -0.12354(18) 0.83661(11) 0.0349(5) Uani 1 1 d .
N2 N 0.65422(13) -0.3303(2) 1.09715(13) 0.0544(7) Uani 1 1 d .
H2A H 0.6508 -0.2424 1.1017 0.065 Uiso 1 1 calc R
N3 N 0.54821(11) -0.80351(18) 0.83124(11) 0.0332(5) Uani 1 1 d .
N4 N 0.68835(12) -0.6047(2) 1.07405(13) 0.0493(6) Uani 1 1 d .
H4A H 0.6934 -0.6925 1.0712 0.059 Uiso 1 1 calc R
S1 S 0.70830(4) -0.02888(8) 0.62077(5) 0.0658(3) Uani 1 1 d .
C15 C 0.63872(15) 0.0035(2) 0.66179(14) 0.0353(6) Uani 1 1 d .
N5 N 0.58891(12) 0.02813(19) 0.68990(12) 0.0389(5) Uani 1 1 d .

loop_
_atom_site_aniso_label
_atom_site_aniso_U_11
_atom_site_aniso_U_22
_atom_site_aniso_U_33
_atom_site_aniso_U_23
_atom_site_aniso_U_13
_atom_site_aniso_U_12
Fe1 0.0364(3) 0.0205(2) 0.0327(3) 0.000 0.0043(2) 0.000
C1 0.0465(18) 0.0262(13) 0.0459(15) -0.0008(12) 0.0111(14) 0.0106(12)
C2 0.0542(19) 0.0277(14) 0.0349(14) -0.0029(11) 0.0116(14) 0.0055(12)
C3 0.057(2) 0.0291(13) 0.0392(15) -0.0006(12) 0.0114(14) 0.0131(13)
C4 0.060(2) 0.0275(13) 0.0311(14) -0.0015(11) 0.0086(14) 0.0077(13)
C5 0.0381(16) 0.0260(13) 0.0349(13) -0.0003(11) 0.0003(13) -0.0003(12)
C6 0.0411(17) 0.0331(14) 0.0343(14) -0.0049(12) -0.0036(13) 0.0077(12)
C7 0.095(3) 0.073(2) 0.0503(18) -0.0157(17) -0.0305(19) 0.036(2)
C8 0.073(2) 0.069(2) 0.0606(19) -0.0183(18) -0.0309(18) 0.0299(19)
C9 0.0360(16) 0.0301(13) 0.0381(13) 0.0012(13) -0.0040(12) 0.0057(12)
C10 0.0336(16) 0.0230(13) 0.0352(14) 0.0059(11) 0.0022(12) 0.0035(11)
C11 0.0340(16) 0.0296(14) 0.0548(16) -0.0026(13) -0.0070(14) 0.0071(12)
C12 0.0378(17) 0.0259(13) 0.0584(17) -0.0105(13) -0.0014(15) 0.0071(12)
C13 0.0308(15) 0.0298(13) 0.0375(13) 0.0024(11) 0.0017(12) 0.0044(11)
C14 0.0377(17) 0.0272(13) 0.0376(14) -0.0025(11) 0.0025(13) 0.0076(12)
N1 0.0502(15) 0.0230(11) 0.0323(11) 0.0016(9) 0.0078(11) 0.0071(10)
N2 0.0726(19) 0.0377(13) 0.0471(14) -0.0111(11) -0.0181(13) 0.0189(12)
N3 0.0324(13) 0.0257(11) 0.0406(12) -0.0003(9) -0.0001(11) 0.0027(10)
N4 0.0566(17) 0.0343(12) 0.0508(14) -0.0085(11) -0.0209(13) 0.0174(12)
S1 0.0462(5) 0.0697(5) 0.0845(6) -0.0145(5) 0.0210(5) 0.0058(4)
C15 0.0463(18) 0.0250(13) 0.0334(14) 0.0018(10) -0.0015(13) -0.0019(11)
N5 0.0439(15) 0.0338(11) 0.0404(12) 0.0053(10) 0.0105(11) 0.0003(11)

loop_
_atom_type_symbol
_atom_type_description
_atom_type_scat_dispersion_real
_atom_type_scat_dispersion_imag
_atom_type_scat_source
C C 0.0033 0.0016 'International Tables Vol C Tables 4.2.6.8 and 6.1.1.4'
H H 0.0000 0.0000 'International Tables Vol C Tables 4.2.6.8 and 6.1.1.4'
N N 0.0061 0.0033 'International Tables Vol C Tables 4.2.6.8 and 6.1.1.4'
S S 0.1246 0.1234 'International Tables Vol C Tables 4.2.6.8 and 6.1.1.4'
Fe Fe 0.3463 0.8444 'International Tables Vol C Tables 4.2.6.8 and 6.1.1.4'

loop_
_geom_angle_atom_site_label_1
_geom_angle_atom_site_label_2
_geom_angle_atom_site_label_3
_geom_angle
_geom_angle_site_symmetry_1
_geom_angle_site_symmetry_3
N5 Fe1 N5 176.25(10) 2_656 .
N5 Fe1 N3 93.71(7) 2_656 1_565
N5 Fe1 N3 88.96(8) . 1_565
N5 Fe1 N3 88.96(8) 2_656 2_666
N5 Fe1 N3 93.71(7) . 2_666
N3 Fe1 N3 89.46(10) 1_565 2_666
N5 Fe1 N1 89.28(7) 2_656 2_656
N5 Fe1 N1 88.11(8) . 2_656
N3 Fe1 N1 176.82(7) 1_565 2_656
N3 Fe1 N1 89.51(7) 2_666 2_656
N5 Fe1 N1 88.11(8) 2_656 .
N5 Fe1 N1 89.28(7) . .
N3 Fe1 N1 89.51(7) 1_565 .
N3 Fe1 N1 176.82(7) 2_666 .
N1 Fe1 N1 91.68(10) 2_656 .
C2 C1 C5 119.9(2) . .
N1 C2 C1 123.9(2) . .
N1 C3 C4 124.0(2) . .
C3 C4 C5 120.5(2) . .
C4 C5 C1 116.0(2) . .
C4 C5 C6 120.3(2) . .
C1 C5 C6 123.7(2) . .
C9 C6 N2 120.2(2) . .
C9 C6 C5 125.4(2) . .
N2 C6 C5 114.4(2) . .
N2 C7 C8 109.5(2) . .
N4 C8 C7 110.7(3) . .
C6 C9 N4 120.0(2) . .
C6 C9 C10 125.3(2) . .
N4 C9 C10 114.6(2) . .
C14 C10 C11 115.9(2) . .
C14 C10 C9 123.6(2) . .
C11 C10 C9 120.4(2) . .
C12 C11 C10 119.6(3) . .
N3 C12 C11 124.5(2) . .
N3 C13 C14 123.5(2) . .
C13 C14 C10 120.5(2) . .
C3 N1 C2 115.6(2) . .
C3 N1 Fe1 118.25(15) . .
C2 N1 Fe1 125.87(15) . .
C6 N2 C7 118.2(2) . .
C12 N3 C13 115.9(2) . .
C12 N3 Fe1 118.83(15) . 1_545
C13 N3 Fe1 124.96(18) . 1_545
C9 N4 C8 118.0(2) . .
N5 C15 S1 178.8(2) . .
C15 N5 Fe1 169.24(18) . .

loop_
_geom_bond_atom_site_label_1
_geom_bond_atom_site_label_2
_geom_bond_distance
_geom_bond_site_symmetry_2
Fe1 N5 2.109(2) 2_656
Fe1 N5 2.109(2) .
Fe1 N3 2.203(2) 1_565
Fe1 N3 2.203(2) 2_666
Fe1 N1 2.2122(19) 2_656
Fe1 N1 2.2122(19) .
C1 C2 1.368(3) .
C1 C5 1.397(3) .
C2 N1 1.348(3) .
C3 N1 1.341(3) .
C3 C4 1.362(3) .
C4 C5 1.386(3) .
C5 C6 1.464(3) .
C6 C9 1.364(3) .
C6 N2 1.391(3) .
C7 N2 1.439(3) .
C7 C8 1.505(4) .
C8 N4 1.430(3) .
C9 N4 1.395(3) .
C9 C10 1.468(3) .
C10 C14 1.391(3) .
C10 C11 1.394(3) .
C11 C12 1.375(3) .
C12 N3 1.328(3) .
C13 N3 1.343(3) .
C13 C14 1.370(3) .
N3 Fe1 2.203(2) 1_545
S1 C15 1.627(3) .
C15 N5 1.157(3) .
